data_4087894
loop_
_publ_author_name
'Al-Afyouni, Malik H.'
'Krishnan, V. Mahesh'
'Arman, Hadi D.'
'Tonzetich, Zachary J.'

_publ_section_title
;
 Synthesis and Reactivity of Manganese(II) Complexes Containing
 N-Heterocyclic Carbene Ligands
;
_journal_issue 20
_journal_name_full Organometallics
_journal_page_first 5088
_journal_paper_doi 10.1021/acs.organomet.5b00684
_journal_volume 34
_journal_year 2015
_chemical_formula_sum 'C33 H40 Cl2 Mn N4'
_chemical_formula_weight 618.53
_space_group_IT_number 14
_space_group_name_Hall '-P 2ybc'
_space_group_name_H-M_alt 'P 1 21/c 1'
_symmetry_cell_setting monoclinic
_symmetry_space_group_name_Hall '-P 2ybc'
_symmetry_space_group_name_H-M 'P 1 21/c 1'
_atom_sites_solution_hydrogens geom
_atom_sites_solution_primary direct
_atom_sites_solution_secondary difmap
_audit_creation_method SHELXL-97
_cell_angle_alpha 90.00
_cell_angle_beta 113.770(7)
_cell_angle_gamma 90.00
_cell_formula_units_Z 4
_cell_length_a 11.4070(4)
_cell_length_b 15.4980(8)
_cell_length_c 19.8680(13)
_cell_measurement_reflns_used 16718
_cell_measurement_temperature 98(2)
_cell_measurement_theta_max 26.5
_cell_measurement_theta_min 3.1
_cell_volume 3214.4(3)
_computing_cell_refinement
;
CrystalClear-SM Expert 2.0 r5 (Rigaku, 2010)
;
_computing_data_collection
;
CrystalClear-SM Expert 2.0 r5 (Rigaku, 2010)
;
_computing_data_reduction
;
CrystalClear-SM Expert 2.0 r5 (Rigaku, 2010)
;
_computing_structure_refinement 'SHELXL-97 (Sheldrick, 1997)'
_computing_structure_solution 'SHELXS-97 (Sheldrick, 1990)'
_diffrn_ambient_temperature 98(2)
_diffrn_detector_area_resol_mean 28.5714
_diffrn_measured_fraction_theta_full 0.997
_diffrn_measured_fraction_theta_max 0.997
_diffrn_measurement_device_type
;
Saturn724 (2x2 bin mode)
;
_diffrn_measurement_method \w
_diffrn_radiation_monochromator graphite
_diffrn_radiation_source 'sealed tube'
_diffrn_radiation_type MoK\a
_diffrn_radiation_wavelength 0.71073
_diffrn_reflns_av_R_equivalents 0.0556
_diffrn_reflns_av_sigmaI/netI 0.0691
_diffrn_reflns_limit_h_max 13
_diffrn_reflns_limit_h_min -13
_diffrn_reflns_limit_k_max 18
_diffrn_reflns_limit_k_min -11
_diffrn_reflns_limit_l_max 23
_diffrn_reflns_limit_l_min -23
_diffrn_reflns_number 15644
_diffrn_reflns_reduction_process 'Lp corrections applied'
_diffrn_reflns_theta_full 25.05
_diffrn_reflns_theta_max 25.05
_diffrn_reflns_theta_min 3.20
_diffrn_standards_decay_% <1
_diffrn_standards_interval_count 0
_diffrn_standards_number 0
_exptl_absorpt_coefficient_mu 0.605
_exptl_absorpt_correction_T_max 1.000
_exptl_absorpt_correction_T_min 0.723
_exptl_absorpt_correction_type multi-scan
_exptl_absorpt_process_details 'ABSCOR (Higashi, 1995)'
_exptl_crystal_colour colourless
_exptl_crystal_density_diffrn 1.278
_exptl_crystal_density_method 'not measured'
_exptl_crystal_description platelet
_exptl_crystal_F_000 1300
_exptl_crystal_size_max 0.34
_exptl_crystal_size_mid 0.25
_exptl_crystal_size_min 0.11
_refine_diff_density_max 0.510
_refine_diff_density_min -0.483
_refine_diff_density_rms '0.080 ===END'
_refine_ls_extinction_method none
_refine_ls_goodness_of_fit_ref 1.007
_refine_ls_hydrogen_treatment constr
_refine_ls_matrix_type full
_refine_ls_number_parameters 415
_refine_ls_number_reflns 5670
_refine_ls_number_restraints 0
_refine_ls_restrained_S_all 1.007
_refine_ls_R_factor_all 0.0760
_refine_ls_R_factor_gt 0.0738
_refine_ls_shift/su_max 0.008
_refine_ls_shift/su_mean 0.001
_refine_ls_structure_factor_coef Fsqd
_refine_ls_weighting_details 'calc w=1/[\s^2^(Fo^2^)+(0.0050P)^2^+28.0000P] where P=(Fo^2^+2Fc^2^)/3'
_refine_ls_weighting_scheme calc
_refine_ls_wR_factor_gt 0.1849
_refine_ls_wR_factor_ref 0.1860
_reflns_number_gt 5385
_reflns_number_total 5670
_reflns_threshold_expression >2sigma(I)
_cod_data_source_file om5b00684_si_002.cif
_cod_data_source_block 1py
_cod_original_sg_symbol_H-M P2(1)/c
_cod_database_code 4087894

loop_
_symmetry_equiv_pos_as_xyz
'x, y, z'
'-x, y+1/2, -z+1/2'
'-x, -y, -z'
'x, -y-1/2, z-1/2'

loop_
_atom_site_label
_atom_site_type_symbol
_atom_site_fract_x
_atom_site_fract_y
_atom_site_fract_z
_atom_site_U_iso_or_equiv
_atom_site_adp_type
_atom_site_occupancy
_atom_site_symmetry_multiplicity
_atom_site_calc_flag
_atom_site_refinement_flags
_atom_site_disorder_assembly
_atom_site_disorder_group
Mn1 Mn 0.13950(6) -0.14971(5) -0.34176(4) 0.0168(2) Uani 1 1 d . . .
Cl1 Cl 0.18047(11) -0.02400(8) -0.27076(7) 0.0253(3) Uani 1 1 d . . .
Cl2 Cl 0.24945(12) -0.16363(9) -0.41705(7) 0.0270(3) Uani 1 1 d . . .
N1 N 0.0328(4) -0.3037(3) -0.2702(2) 0.0160(8) Uani 1 1 d . . .
N2 N 0.2259(4) -0.3284(3) -0.2526(2) 0.0172(8) Uani 1 1 d . . .
N3 N -0.0475(4) -0.1042(3) -0.4268(2) 0.0185(8) Uani 1 1 d . . .
N4 N -0.5102(4) -0.0054(3) -0.6210(3) 0.0312(11) Uani 1 1 d . . .
C1 C 0.1310(4) -0.2697(3) -0.2838(2) 0.0180(10) Uani 1 1 d . . .
C2 C 0.0655(5) -0.3804(3) -0.2316(3) 0.0198(10) Uani 1 1 d . . .
H2A H 0.0132 -0.4143 -0.2165 0.024 Uiso 1 1 calc R . .
C3 C 0.1874(5) -0.3961(3) -0.2203(3) 0.0206(10) Uani 1 1 d . . .
H3A H 0.2367 -0.4432 -0.1957 0.025 Uiso 1 1 calc R . .
C4 C -0.0894(4) -0.2620(3) -0.2895(3) 0.0173(10) Uani 1 1 d . . .
C5 C -0.1920(5) -0.2883(3) -0.3527(3) 0.0217(10) Uani 1 1 d . . .
C6 C -0.3087(5) -0.2468(4) -0.3699(3) 0.0251(11) Uani 1 1 d . . .
H6A H -0.3787 -0.2625 -0.4123 0.030 Uiso 1 1 calc R . .
C7 C -0.3226(5) -0.1829(4) -0.3255(3) 0.0286(12) Uani 1 1 d . . .
H7A H -0.4010 -0.1553 -0.3382 0.034 Uiso 1 1 calc R . .
C8 C -0.2195(5) -0.1602(3) -0.2623(3) 0.0257(11) Uani 1 1 d . . .
H8A H -0.2301 -0.1172 -0.2325 0.031 Uiso 1 1 calc R . .
C9 C -0.1003(5) -0.1991(3) -0.2412(3) 0.0206(10) Uani 1 1 d . . .
C10 C -0.1774(5) -0.3595(4) -0.4020(3) 0.0247(11) Uani 1 1 d . . .
H10A H -0.0994 -0.3919 -0.3732 0.030 Uiso 1 1 calc R . .
C11 C -0.2899(5) -0.4230(4) -0.4259(3) 0.0309(12) Uani 1 1 d . . .
H11A H -0.2985 -0.4457 -0.3831 0.046 Uiso 1 1 calc R . .
H11B H -0.2744 -0.4695 -0.4532 0.046 Uiso 1 1 calc R . .
H11C H -0.3674 -0.3937 -0.4562 0.046 Uiso 1 1 calc R . .
C12 C -0.1601(6) -0.3210(4) -0.4683(3) 0.0419(16) Uani 1 1 d . . .
H12A H -0.0885 -0.2821 -0.4515 0.063 Uiso 1 1 calc R . .
H12B H -0.2362 -0.2901 -0.4984 0.063 Uiso 1 1 calc R . .
H12C H -0.1447 -0.3665 -0.4965 0.063 Uiso 1 1 calc R . .
C13 C 0.0092(5) -0.1808(4) -0.1678(3) 0.0249(11) Uani 1 1 d . . .
H13A H 0.0895 -0.1940 -0.1725 0.030 Uiso 1 1 calc R . .
C14 C -0.0011(6) -0.2402(4) -0.1094(3) 0.0364(14) Uani 1 1 d . . .
H14A H 0.0683 -0.2286 -0.0630 0.055 Uiso 1 1 calc R . .
H14B H 0.0030 -0.2992 -0.1231 0.055 Uiso 1 1 calc R . .
H14C H -0.0811 -0.2302 -0.1054 0.055 Uiso 1 1 calc R . .
C15 C 0.0142(7) -0.0868(4) -0.1440(3) 0.0392(15) Uani 1 1 d . . .
H15A H 0.0846 -0.0789 -0.0973 0.059 Uiso 1 1 calc R . .
H15B H -0.0644 -0.0722 -0.1398 0.059 Uiso 1 1 calc R . .
H15C H 0.0254 -0.0502 -0.1799 0.059 Uiso 1 1 calc R . .
C16 C 0.3583(4) -0.3189(3) -0.2422(3) 0.0215(11) Uani 1 1 d . A .
C17 C 0.4364(6) -0.2713(4) -0.1827(4) 0.057(2) Uani 1 1 d . . .
C18 C 0.5666(7) -0.2697(5) -0.1699(6) 0.080(3) Uani 1 1 d . A .
H18A H 0.6227 -0.2372 -0.1309 0.096 Uiso 1 1 calc R . .
C19 C 0.6131(6) -0.3137(6) -0.2124(5) 0.061(3) Uani 1 1 d . . .
H19A H 0.7002 -0.3122 -0.2018 0.073 Uiso 1 1 calc R A .
C20 C 0.5331(6) -0.3600(7) -0.2704(4) 0.062(3) Uani 1 1 d . A .
H20A H 0.5660 -0.3900 -0.2995 0.075 Uiso 1 1 calc R . .
C21 C 0.4021(5) -0.3634(6) -0.2874(3) 0.049(2) Uani 1 1 d . . .
C28 C -0.0694(4) -0.0972(3) -0.4981(2) 0.0187(10) Uani 1 1 d . . .
H28A H -0.0038 -0.1118 -0.5125 0.022 Uiso 1 1 calc R . .
C29 C -0.1851(4) -0.0691(3) -0.5516(3) 0.0199(10) Uani 1 1 d . . .
H29A H -0.1972 -0.0649 -0.6006 0.024 Uiso 1 1 calc R . .
C30 C -0.2820(4) -0.0477(3) -0.5293(3) 0.0200(10) Uani 1 1 d . . .
C31 C -0.2594(5) -0.0527(3) -0.4553(3) 0.0224(11) Uani 1 1 d . . .
H31A H -0.3224 -0.0373 -0.4390 0.027 Uiso 1 1 calc R . .
C32 C -0.1410(5) -0.0812(3) -0.4066(3) 0.0215(10) Uani 1 1 d . . .
H32A H -0.1257 -0.0845 -0.3570 0.026 Uiso 1 1 calc R . .
C33 C -0.4078(5) -0.0222(3) -0.5818(3) 0.0244(11) Uani 1 1 d . . .
C22A C 0.3997(10) -0.2117(9) -0.1457(7) 0.029(3) Uani 0.50 1 d P A 1
H22A H 0.3073 -0.2032 -0.1726 0.035 Uiso 0.50 1 calc PR A 1
C23A C 0.4198(16) -0.2630(13) -0.0749(9) 0.047(4) Uani 0.50 1 d P A 1
H23A H 0.3801 -0.3187 -0.0880 0.070 Uiso 0.50 1 calc PR A 1
H23B H 0.3818 -0.2321 -0.0469 0.070 Uiso 0.50 1 calc PR A 1
H23C H 0.5098 -0.2701 -0.0459 0.070 Uiso 0.50 1 calc PR A 1
C24A C 0.4616(12) -0.1214(9) -0.1282(8) 0.049(4) Uani 0.50 1 d P A 1
H24A H 0.4486 -0.0922 -0.1732 0.073 Uiso 0.50 1 calc PR A 1
H24B H 0.5518 -0.1272 -0.0989 0.073 Uiso 0.50 1 calc PR A 1
H24C H 0.4230 -0.0887 -0.1015 0.073 Uiso 0.50 1 calc PR A 1
C25A C 0.3097(11) -0.3848(9) -0.3620(7) 0.025(2) Uani 0.50 1 d P A 1
H25A H 0.2309 -0.3512 -0.3747 0.030 Uiso 0.50 1 calc PR A 1
C26A C 0.286(2) -0.4789(12) -0.3516(11) 0.050(6) Uani 0.50 1 d P A 1
H26A H 0.2557 -0.4842 -0.3132 0.075 Uiso 0.50 1 calc PR A 1
H26B H 0.3643 -0.5107 -0.3386 0.075 Uiso 0.50 1 calc PR A 1
H26C H 0.2227 -0.5014 -0.3966 0.075 Uiso 0.50 1 calc PR A 1
C27A C 0.3575(11) -0.3785(8) -0.4219(6) 0.046(3) Uani 0.60 1 d P A 1
H27A H 0.3727 -0.3191 -0.4295 0.069 Uiso 0.60 1 calc PR A 1
H27B H 0.2945 -0.4020 -0.4665 0.069 Uiso 0.60 1 calc PR A 1
H27C H 0.4358 -0.4105 -0.4080 0.069 Uiso 0.60 1 calc PR A 1
C22B C 0.3764(11) -0.2482(9) -0.1163(9) 0.024(2) Uani 0.50 1 d P A 2
H22B H 0.2830 -0.2545 -0.1396 0.029 Uiso 0.50 1 calc PR A 2
C23B C 0.4256(12) -0.3039(9) -0.0475(7) 0.032(3) Uani 0.50 1 d P A 2
H23D H 0.3852 -0.2867 -0.0156 0.048 Uiso 0.50 1 calc PR A 2
H23E H 0.5167 -0.2970 -0.0225 0.048 Uiso 0.50 1 calc PR A 2
H23F H 0.4061 -0.3633 -0.0611 0.048 Uiso 0.50 1 calc PR A 2
C24B C 0.4062(12) -0.1530(8) -0.0988(6) 0.037(3) Uani 0.50 1 d P A 2
H24D H 0.3763 -0.1355 -0.0621 0.055 Uiso 0.50 1 calc PR A 2
H24E H 0.3641 -0.1195 -0.1425 0.055 Uiso 0.50 1 calc PR A 2
H24F H 0.4970 -0.1441 -0.0806 0.055 Uiso 0.50 1 calc PR A 2
C25B C 0.3113(16) -0.4404(13) -0.3421(9) 0.032(4) Uani 0.50 1 d P A 2
H25B H 0.2466 -0.4533 -0.3227 0.039 Uiso 0.50 1 calc PR A 2
C26B C 0.3725(13) -0.5273(9) -0.3443(8) 0.046(3) Uani 0.50 1 d P A 2
H26D H 0.3087 -0.5655 -0.3770 0.069 Uiso 0.50 1 calc PR A 2
H26E H 0.4081 -0.5518 -0.2959 0.069 Uiso 0.50 1 calc PR A 2
H26F H 0.4392 -0.5192 -0.3615 0.069 Uiso 0.50 1 calc PR A 2
C27B C 0.2381(18) -0.4047(10) -0.4167(8) 0.050(5) Uani 0.40 1 d P A 2
H27D H 0.1852 -0.4490 -0.4481 0.075 Uiso 0.40 1 calc PR A 2
H27E H 0.2967 -0.3838 -0.4367 0.075 Uiso 0.40 1 calc PR A 2
H27F H 0.1851 -0.3580 -0.4137 0.075 Uiso 0.40 1 calc PR A 2

loop_
_atom_site_aniso_label
_atom_site_aniso_U_11
_atom_site_aniso_U_22
_atom_site_aniso_U_33
_atom_site_aniso_U_23
_atom_site_aniso_U_13
_atom_site_aniso_U_12
Mn1 0.0162(4) 0.0160(4) 0.0175(4) 0.0039(3) 0.0061(3) -0.0001(3)
Cl1 0.0260(6) 0.0214(7) 0.0245(6) -0.0028(5) 0.0063(5) -0.0011(5)
Cl2 0.0289(6) 0.0267(7) 0.0322(7) 0.0065(5) 0.0193(5) 0.0037(5)
N1 0.0208(19) 0.015(2) 0.0123(18) -0.0005(15) 0.0066(15) -0.0027(16)
N2 0.0192(19) 0.017(2) 0.0138(18) 0.0014(15) 0.0051(15) -0.0017(16)
N3 0.0172(19) 0.018(2) 0.020(2) 0.0006(16) 0.0069(16) -0.0026(16)
N4 0.025(2) 0.030(3) 0.032(2) 0.000(2) 0.005(2) 0.006(2)
C1 0.018(2) 0.022(3) 0.012(2) -0.0017(18) 0.0042(18) -0.0045(19)
C2 0.028(3) 0.014(2) 0.021(2) 0.0002(19) 0.013(2) -0.004(2)
C3 0.029(3) 0.016(3) 0.020(2) 0.0019(19) 0.013(2) 0.000(2)
C4 0.020(2) 0.016(2) 0.020(2) 0.0029(19) 0.0122(19) -0.0024(19)
C5 0.021(2) 0.022(3) 0.020(2) 0.003(2) 0.007(2) -0.006(2)
C6 0.021(2) 0.026(3) 0.027(3) 0.006(2) 0.008(2) -0.004(2)
C7 0.027(3) 0.029(3) 0.036(3) 0.006(2) 0.019(2) 0.005(2)
C8 0.037(3) 0.020(3) 0.029(3) 0.002(2) 0.022(2) -0.001(2)
C9 0.030(3) 0.016(3) 0.021(2) 0.0020(19) 0.015(2) -0.004(2)
C10 0.025(2) 0.027(3) 0.018(2) -0.003(2) 0.004(2) -0.003(2)
C11 0.033(3) 0.027(3) 0.028(3) -0.005(2) 0.007(2) -0.010(2)
C12 0.057(4) 0.043(4) 0.035(3) -0.012(3) 0.029(3) -0.020(3)
C13 0.029(3) 0.026(3) 0.023(3) -0.008(2) 0.014(2) -0.007(2)
C14 0.054(4) 0.028(3) 0.023(3) 0.000(2) 0.012(3) -0.006(3)
C15 0.061(4) 0.028(3) 0.026(3) -0.010(2) 0.015(3) -0.012(3)
C16 0.015(2) 0.021(3) 0.025(3) 0.011(2) 0.0044(19) -0.0032(19)
C17 0.028(3) 0.026(3) 0.077(5) -0.020(3) -0.019(3) 0.011(3)
C18 0.024(3) 0.036(4) 0.125(8) -0.009(5) -0.027(4) -0.001(3)
C19 0.016(3) 0.062(5) 0.084(6) 0.053(5) -0.001(3) -0.004(3)
C20 0.026(3) 0.131(8) 0.036(4) 0.030(4) 0.019(3) 0.014(4)
C21 0.023(3) 0.103(6) 0.022(3) -0.002(3) 0.010(2) 0.000(3)
C28 0.021(2) 0.017(3) 0.017(2) -0.0016(19) 0.0070(19) 0.0012(19)
C29 0.023(2) 0.019(3) 0.017(2) 0.0012(19) 0.0072(19) -0.001(2)
C30 0.021(2) 0.013(2) 0.023(2) 0.0022(19) 0.0055(19) -0.0008(19)
C31 0.026(2) 0.020(3) 0.025(3) 0.003(2) 0.014(2) 0.006(2)
C32 0.028(3) 0.022(3) 0.017(2) 0.0037(19) 0.012(2) 0.001(2)
C33 0.023(3) 0.023(3) 0.026(3) -0.002(2) 0.009(2) 0.000(2)
C22A 0.014(5) 0.030(7) 0.030(6) 0.006(6) -0.004(5) 0.001(5)
C23A 0.055(10) 0.075(14) 0.015(8) 0.008(8) 0.018(7) 0.007(9)
C24A 0.034(7) 0.026(7) 0.059(9) -0.002(6) -0.009(6) 0.013(6)
C25A 0.033(6) 0.013(7) 0.038(7) -0.015(5) 0.023(6) -0.006(5)
C26A 0.102(16) 0.023(11) 0.055(11) -0.005(8) 0.062(11) -0.008(10)
C27A 0.058(7) 0.046(7) 0.038(6) -0.014(5) 0.024(5) -0.001(6)
C22B 0.027(6) 0.017(6) 0.027(7) -0.014(6) 0.010(6) -0.006(5)
C23B 0.038(7) 0.040(8) 0.021(7) -0.003(6) 0.015(6) -0.011(6)
C24B 0.045(7) 0.024(7) 0.028(6) -0.014(5) 0.000(5) -0.005(5)
C25B 0.041(8) 0.022(11) 0.036(8) -0.002(8) 0.018(6) 0.015(8)
C26B 0.046(7) 0.027(7) 0.065(9) 0.016(6) 0.020(7) 0.003(6)
C27B 0.071(12) 0.023(8) 0.029(9) 0.016(7) -0.009(8) 0.005(8)

loop_
_atom_type_symbol
_atom_type_description
_atom_type_scat_dispersion_real
_atom_type_scat_dispersion_imag
_atom_type_scat_source
C C 0.0033 0.0016 'International Tables Vol C Tables 4.2.6.8 and 6.1.1.4'
H H 0.0000 0.0000 'International Tables Vol C Tables 4.2.6.8 and 6.1.1.4'
Cl Cl 0.1484 0.1585 'International Tables Vol C Tables 4.2.6.8 and 6.1.1.4'
Mn Mn 0.3368 0.7283 'International Tables Vol C Tables 4.2.6.8 and 6.1.1.4'
N N 0.0061 0.0033 'International Tables Vol C Tables 4.2.6.8 and 6.1.1.4'

loop_
_geom_angle_atom_site_label_1
_geom_angle_atom_site_label_2
_geom_angle_atom_site_label_3
_geom_angle
C1 Mn1 N3 115.50(16)
C1 Mn1 Cl2 114.01(13)
N3 Mn1 Cl2 98.15(11)
C1 Mn1 Cl1 115.25(12)
N3 Mn1 Cl1 95.18(11)
Cl2 Mn1 Cl1 115.99(5)
C1 N1 C2 112.6(4)
C1 N1 C4 123.9(4)
C2 N1 C4 123.4(4)
C1 N2 C3 112.0(4)
C1 N2 C16 126.2(4)
C3 N2 C16 121.1(4)
C32 N3 C28 117.8(4)
C32 N3 Mn1 119.6(3)
C28 N3 Mn1 122.6(3)
N2 C1 N1 102.6(4)
N2 C1 Mn1 127.4(3)
N1 C1 Mn1 130.0(3)
C3 C2 N1 106.2(4)
C3 C2 H2A 126.9
N1 C2 H2A 126.9
C2 C3 N2 106.5(4)
C2 C3 H3A 126.7
N2 C3 H3A 126.7
C5 C4 C9 123.1(5)
C5 C4 N1 118.8(4)
C9 C4 N1 118.1(4)
C4 C5 C6 117.5(5)
C4 C5 C10 121.5(4)
C6 C5 C10 121.1(4)
C7 C6 C5 121.3(5)
C7 C6 H6A 119.3
C5 C6 H6A 119.3
C8 C7 C6 119.5(5)
C8 C7 H7A 120.3
C6 C7 H7A 120.3
C7 C8 C9 122.4(5)
C7 C8 H8A 118.8
C9 C8 H8A 118.8
C8 C9 C4 116.1(5)
C8 C9 C13 122.4(5)
C4 C9 C13 121.3(4)
C12 C10 C5 110.8(5)
C12 C10 C11 111.6(4)
C5 C10 C11 111.6(4)
C12 C10 H10A 107.6
C5 C10 H10A 107.6
C11 C10 H10A 107.6
C10 C11 H11A 109.5
C10 C11 H11B 109.5
H11A C11 H11B 109.5
C10 C11 H11C 109.5
H11A C11 H11C 109.5
H11B C11 H11C 109.5
C10 C12 H12A 109.5
C10 C12 H12B 109.5
H12A C12 H12B 109.5
C10 C12 H12C 109.5
H12A C12 H12C 109.5
H12B C12 H12C 109.5
C9 C13 C14 109.5(4)
C9 C13 C15 112.9(5)
C14 C13 C15 110.2(4)
C9 C13 H13A 108.0
C14 C13 H13A 108.0
C15 C13 H13A 108.0
C13 C14 H14A 109.5
C13 C14 H14B 109.5
H14A C14 H14B 109.5
C13 C14 H14C 109.5
H14A C14 H14C 109.5
H14B C14 H14C 109.5
C13 C15 H15A 109.5
C13 C15 H15B 109.5
H15A C15 H15B 109.5
C13 C15 H15C 109.5
H15A C15 H15C 109.5
H15B C15 H15C 109.5
C17 C16 C21 123.4(5)
C17 C16 N2 117.0(5)
C21 C16 N2 119.3(5)
C22A C17 C16 127.0(7)
C22A C17 C18 115.3(8)
C16 C17 C18 115.9(7)
C22A C17 C22B 31.5(6)
C16 C17 C22B 116.3(7)
C18 C17 C22B 124.6(8)
C19 C18 C17 122.1(7)
C19 C18 H18A 118.9
C17 C18 H18A 118.9
C20 C19 C18 120.1(6)
C20 C19 H19A 119.9
C18 C19 H19A 119.9
C19 C20 C21 121.1(8)
C19 C20 H20A 119.5
C21 C20 H20A 119.5
C16 C21 C20 117.3(6)
C16 C21 C25A 118.0(6)
C20 C21 C25A 121.1(6)
C16 C21 C25B 119.4(7)
C20 C21 C25B 120.7(8)
C25A C21 C25B 34.5(8)
N3 C28 C29 123.2(4)
N3 C28 H28A 118.4
C29 C28 H28A 118.4
C30 C29 C28 117.7(4)
C30 C29 H29A 121.1
C28 C29 H29A 121.1
C29 C30 C31 119.5(4)
C29 C30 C33 121.5(5)
C31 C30 C33 118.9(5)
C32 C31 C30 118.1(5)
C32 C31 H31A 120.9
C30 C31 H31A 120.9
N3 C32 C31 123.5(4)
N3 C32 H32A 118.2
C31 C32 H32A 118.2
N4 C33 C30 175.8(6)
C17 C22A C24A 122.0(12)
C17 C22A C23A 100.3(11)
C24A C22A C23A 112.0(11)
C17 C22A H22A 107.2
C24A C22A H22A 107.2
C23A C22A H22A 107.2
C22A C23A H23A 109.5
C22A C23A H23B 109.5
H23A C23A H23B 109.5
C22A C23A H23C 109.5
H23A C23A H23C 109.5
H23B C23A H23C 109.5
C22A C24A H24A 109.5
C22A C24A H24B 109.5
H24A C24A H24B 109.5
C22A C24A H24C 109.5
H24A C24A H24C 109.5
H24B C24A H24C 109.5
C21 C25A C27A 116.3(9)
C21 C25A C26A 100.1(12)
C27A C25A C26A 108.2(11)
C21 C25A H25A 110.6
C27A C25A H25A 110.6
C26A C25A H25A 110.6
C25A C26A H26A 109.5
C25A C26A H26B 109.5
H26A C26A H26B 109.5
C25A C26A H26C 109.5
H26A C26A H26C 109.5
H26B C26A H26C 109.5
C25A C27A H27A 109.5
C25A C27A H27B 109.5
H27A C27A H27B 109.5
C25A C27A H27C 109.5
H27A C27A H27C 109.5
H27B C27A H27C 109.5
C24B C22B C23B 112.2(11)
C24B C22B C17 104.6(11)
C23B C22B C17 116.5(9)
C24B C22B H22B 107.8
C23B C22B H22B 107.8
C17 C22B H22B 107.8
C22B C23B H23D 109.5
C22B C23B H23E 109.5
H23D C23B H23E 109.5
C22B C23B H23F 109.5
H23D C23B H23F 109.5
H23E C23B H23F 109.5
C22B C24B H24D 109.5
C22B C24B H24E 109.5
H24D C24B H24E 109.5
C22B C24B H24F 109.5
H24D C24B H24F 109.5
H24E C24B H24F 109.5
C27B C25B C26B 112.3(14)
C27B C25B C21 109.6(15)
C26B C25B C21 118.7(11)
C27B C25B H25B 105.0
C26B C25B H25B 105.0
C21 C25B H25B 105.0
C25B C26B H26D 109.5
C25B C26B H26E 109.5
H26D C26B H26E 109.5
C25B C26B H26F 109.5
H26D C26B H26F 109.5
H26E C26B H26F 109.5
C25B C27B H27D 109.5
C25B C27B H27E 109.5
H27D C27B H27E 109.5
C25B C27B H27F 109.5
H27D C27B H27F 109.5
H27E C27B H27F 109.5

loop_
_geom_bond_atom_site_label_1
_geom_bond_atom_site_label_2
_geom_bond_distance
Mn1 C1 2.210(5)
Mn1 N3 2.235(4)
Mn1 Cl2 2.3172(14)
Mn1 Cl1 2.3394(14)
N1 C1 1.361(6)
N1 C2 1.381(6)
N1 C4 1.442(6)
N2 C1 1.357(6)
N2 C3 1.390(6)
N2 C16 1.448(6)
N3 C32 1.330(6)
N3 C28 1.341(6)
N4 C33 1.143(7)
C2 C3 1.339(7)
C2 H2A 0.9300
C3 H3A 0.9300
C4 C5 1.388(7)
C4 C9 1.409(7)
C5 C6 1.391(7)
C5 C10 1.530(7)
C6 C7 1.378(8)
C6 H6A 0.9300
C7 C8 1.376(8)
C7 H7A 0.9300
C8 C9 1.389(7)
C8 H8A 0.9300
C9 C13 1.516(7)
C10 C12 1.529(8)
C10 C11 1.533(7)
C10 H10A 0.9800
C11 H11A 0.9600
C11 H11B 0.9600
C11 H11C 0.9600
C12 H12A 0.9600
C12 H12B 0.9600
C12 H12C 0.9600
C13 C14 1.522(8)
C13 C15 1.526(8)
C13 H13A 0.9800
C14 H14A 0.9600
C14 H14B 0.9600
C14 H14C 0.9600
C15 H15A 0.9600
C15 H15B 0.9600
C15 H15C 0.9600
C16 C17 1.374(8)
C16 C21 1.376(8)
C17 C22A 1.348(14)
C17 C18 1.402(11)
C17 C22B 1.751(16)
C18 C19 1.350(13)
C18 H18A 0.9300
C19 C20 1.352(12)
C19 H19A 0.9300
C20 C21 1.394(8)
C20 H20A 0.9300
C21 C25A 1.469(13)
C21 C25B 1.66(2)
C28 C29 1.389(7)
C28 H28A 0.9300
C29 C30 1.386(7)
C29 H29A 0.9300
C30 C31 1.390(7)
C30 C33 1.448(7)
C31 C32 1.379(7)
C31 H31A 0.9300
C32 H32A 0.9300
C22A C24A 1.542(19)
C22A C23A 1.551(19)
C22A H22A 0.9800
C23A H23A 0.9600
C23A H23B 0.9600
C23A H23C 0.9600
C24A H24A 0.9600
C24A H24B 0.9600
C24A H24C 0.9600
C25A C27A 1.498(15)
C25A C26A 1.513(18)
C25A H25A 0.9800
C26A H26A 0.9600
C26A H26B 0.9600
C26A H26C 0.9600
C27A H27A 0.9600
C27A H27B 0.9600
C27A H27C 0.9600
C22B C24B 1.522(16)
C22B C23B 1.52(2)
C22B H22B 0.9800
C23B H23D 0.9600
C23B H23E 0.9600
C23B H23F 0.9600
C24B H24D 0.9600
C24B H24E 0.9600
C24B H24F 0.9600
C25B C27B 1.49(2)
C25B C26B 1.53(2)
C25B H25B 0.9800
C26B H26D 0.9600
C26B H26E 0.9600
C26B H26F 0.9600
C27B H27D 0.9600
C27B H27E 0.9600
C27B H27F 0.9600
